data_4023875
loop_
_publ_author_name
'Tetsuharu Hori'
'Yuko Otani'
'Masatoshi Kawahata'
'Kentaro Yamaguchi'
'Tomohiko Ohwada'

_publ_section_title
;
 Nonplanar Structures of Thioamides Derived from
 7-Azabicyclo[2.2.1]heptane. Electronically Tunable
 Planarity of Thioamides
;
_journal_name_full 'Journal of Organic Chemistry'
_journal_page_first 9102
_journal_page_last 9108
_journal_paper_doi 10.1021/jo801996b
_journal_volume 73
_journal_year 2008
_chemical_formula_moiety 'C15 H20 N2 S'
_chemical_formula_sum 'C15 H20 N2 S'
_chemical_formula_weight 260.39
_chemical_name_systematic
; 
 ? 
;
_space_group_IT_number 14
_symmetry_cell_setting monoclinic
_symmetry_space_group_name_Hall '-P 2yn'
_symmetry_space_group_name_H-M 'P 1 21/n 1'
_atom_sites_solution_hydrogens geom
_atom_sites_solution_primary direct
_atom_sites_solution_secondary difmap
_audit_creation_method SHELXL-97
_cell_angle_alpha 90.00
_cell_angle_beta 91.162(2)
_cell_angle_gamma 90.00
_cell_formula_units_Z 4
_cell_length_a 7.6862(8)
_cell_length_b 7.7203(8)
_cell_length_c 22.579(2)
_cell_measurement_reflns_used 2964
_cell_measurement_temperature 90
_cell_measurement_theta_max 28.24
_cell_measurement_theta_min 2.79
_cell_volume 1339.6(2)
_computing_cell_refinement SMART
_computing_data_collection 'SMART (Bruker, 1998)'
_computing_data_reduction 'SAINT (Bruker, 1998)'
_computing_molecular_graphics 'ORTEP-3 for Windows (Farrugia, 1997)'
_computing_publication_material 'SHELXL-97 (Sheldrick, 1997)'
_computing_structure_refinement 'SHELXL-97 (Sheldrick, 1997)'
_computing_structure_solution 'SHELXS-97 (Sheldrick, 1990)'
_diffrn_ambient_temperature 90
_diffrn_detector_area_resol_mean 8.333
_diffrn_measured_fraction_theta_full 0.999
_diffrn_measured_fraction_theta_max 0.952
_diffrn_measurement_device_type 'Bruker SMART 1000 CCD area detector'
_diffrn_measurement_method '\f and \w scans'
_diffrn_radiation_monochromator graphite
_diffrn_radiation_source 'fine-focus sealed tube'
_diffrn_radiation_type MoK\a
_diffrn_radiation_wavelength 0.71073
_diffrn_reflns_av_R_equivalents 0.0326
_diffrn_reflns_av_sigmaI/netI 0.0390
_diffrn_reflns_limit_h_max 10
_diffrn_reflns_limit_h_min -6
_diffrn_reflns_limit_k_max 10
_diffrn_reflns_limit_k_min -9
_diffrn_reflns_limit_l_max 26
_diffrn_reflns_limit_l_min -29
_diffrn_reflns_number 7942
_diffrn_reflns_theta_full 25.00
_diffrn_reflns_theta_max 28.29
_diffrn_reflns_theta_min 1.80
_diffrn_standards_decay_% 0
_diffrn_standards_number 0
_exptl_absorpt_coefficient_mu 0.226
_exptl_absorpt_correction_type none
_exptl_crystal_colour yellow
_exptl_crystal_density_diffrn 1.291
_exptl_crystal_density_method 'not measured'
_exptl_crystal_description prismatic
_exptl_crystal_F_000 560
_exptl_crystal_size_max 0.39
_exptl_crystal_size_mid 0.31
_exptl_crystal_size_min 0.21
_refine_diff_density_max 0.319
_refine_diff_density_min -0.263
_refine_diff_density_rms 0.059
_refine_ls_extinction_method none
_refine_ls_goodness_of_fit_ref 1.107
_refine_ls_hydrogen_treatment constr
_refine_ls_matrix_type full
_refine_ls_number_parameters 165
_refine_ls_number_reflns 3168
_refine_ls_number_restraints 0
_refine_ls_restrained_S_all 1.107
_refine_ls_R_factor_all 0.0457
_refine_ls_R_factor_gt 0.0370
_refine_ls_shift/su_max 0.000
_refine_ls_shift/su_mean 0.000
_refine_ls_structure_factor_coef Fsqd
_refine_ls_weighting_details 'calc w=1/[\s^2^(Fo^2^)+(0.0570P)^2^+0.2734P] where P=(Fo^2^+2Fc^2^)/3'
_refine_ls_weighting_scheme calc
_refine_ls_wR_factor_gt 0.1010
_refine_ls_wR_factor_ref 0.1066
_reflns_number_gt 2629
_reflns_number_total 3168
_reflns_threshold_expression I>2\s(I)
_cod_data_source_file jo801996b_si_002_02.cif
_cod_data_source_block 1b
_cod_original_sg_symbol_H-M 'P 21/n'
_cod_database_code 4023875

loop_
_symmetry_equiv_pos_as_xyz
'x, y, z'
'-x+1/2, y+1/2, -z+1/2'
'-x, -y, -z'
'x-1/2, -y-1/2, z-1/2'

loop_
_atom_site_label
_atom_site_type_symbol
_atom_site_fract_x
_atom_site_fract_y
_atom_site_fract_z
_atom_site_U_iso_or_equiv
_atom_site_adp_type
_atom_site_occupancy
_atom_site_symmetry_multiplicity
_atom_site_calc_flag
_atom_site_refinement_flags
_atom_site_disorder_assembly
_atom_site_disorder_group
C1 C 0.84494(18) 0.41319(17) 0.22931(6) 0.0146(3) Uani 1 1 d . . .
H1 H 0.7295 0.3849 0.2465 0.018 Uiso 1 1 calc R . .
C2 C 0.93101(18) 0.26264(17) 0.19629(6) 0.0169(3) Uani 1 1 d . . .
H2A H 0.8448 0.1976 0.1719 0.020 Uiso 1 1 calc R . .
H2B H 0.9902 0.1820 0.2242 0.020 Uiso 1 1 calc R . .
C3 C 1.06412(18) 0.35814(18) 0.15690(6) 0.0167(3) Uani 1 1 d . . .
H3A H 1.1850 0.3250 0.1678 0.020 Uiso 1 1 calc R . .
H3B H 1.0425 0.3326 0.1144 0.020 Uiso 1 1 calc R . .
C4 C 1.03037(17) 0.55073(17) 0.17060(6) 0.0140(3) Uani 1 1 d . . .
H4 H 1.0659 0.6331 0.1389 0.017 Uiso 1 1 calc R . .
C5 C 1.10294(18) 0.59296(18) 0.23263(6) 0.0183(3) Uani 1 1 d . . .
H5A H 1.0987 0.7190 0.2406 0.022 Uiso 1 1 calc R . .
H5B H 1.2243 0.5518 0.2377 0.022 Uiso 1 1 calc R . .
C6 C 0.97770(19) 0.49177(19) 0.27335(6) 0.0186(3) Uani 1 1 d . . .
H6A H 1.0405 0.4002 0.2958 0.022 Uiso 1 1 calc R . .
H6B H 0.9204 0.5705 0.3016 0.022 Uiso 1 1 calc R . .
C7 C 0.70834(17) 0.57113(17) 0.14302(6) 0.0136(3) Uani 1 1 d . . .
C8 C 0.73416(17) 0.70272(17) 0.09642(6) 0.0132(3) Uani 1 1 d . . .
C9 C 0.82119(17) 0.85869(17) 0.10807(6) 0.0138(3) Uani 1 1 d . . .
H9 H 0.8763 0.8757 0.1457 0.017 Uiso 1 1 calc R . .
C10 C 0.82869(17) 0.98839(17) 0.06608(6) 0.0139(3) Uani 1 1 d . . .
H10 H 0.8867 1.0937 0.0757 0.017 Uiso 1 1 calc R . .
C11 C 0.75167(17) 0.96758(17) 0.00901(6) 0.0131(3) Uani 1 1 d . . .
C12 C 0.67231(17) 0.80589(17) -0.00369(6) 0.0150(3) Uani 1 1 d . . .
H12 H 0.6265 0.7837 -0.0423 0.018 Uiso 1 1 calc R . .
C13 C 0.66089(17) 0.68041(17) 0.03953(6) 0.0144(3) Uani 1 1 d . . .
H13 H 0.6015 0.5755 0.0305 0.017 Uiso 1 1 calc R . .
C14 C 0.81430(19) 1.27064(17) -0.01461(6) 0.0187(3) Uani 1 1 d . . .
H14A H 0.9417 1.2696 -0.0118 0.022 Uiso 1 1 calc R . .
H14B H 0.7670 1.3029 0.0238 0.022 Uiso 1 1 calc R . .
H14C H 0.7763 1.3549 -0.0446 0.022 Uiso 1 1 calc R . .
C15 C 0.68060(19) 1.07271(19) -0.09069(6) 0.0185(3) Uani 1 1 d . . .
H15A H 0.5616 1.0279 -0.0883 0.022 Uiso 1 1 calc R . .
H15B H 0.7529 0.9892 -0.1117 0.022 Uiso 1 1 calc R . .
H15C H 0.6793 1.1831 -0.1121 0.022 Uiso 1 1 calc R . .
N1 N 0.83926(15) 0.54708(14) 0.18219(5) 0.0131(2) Uani 1 1 d . . .
N2 N 0.75179(15) 1.09926(15) -0.03122(5) 0.0159(3) Uani 1 1 d . . .
S1 S 0.51715(4) 0.46649(5) 0.147714(15) 0.01910(12) Uani 1 1 d . . .

loop_
_atom_site_aniso_label
_atom_site_aniso_U_11
_atom_site_aniso_U_22
_atom_site_aniso_U_33
_atom_site_aniso_U_23
_atom_site_aniso_U_13
_atom_site_aniso_U_12
C1 0.0150(6) 0.0167(6) 0.0122(6) 0.0019(5) 0.0007(5) 0.0008(5)
C2 0.0180(7) 0.0141(6) 0.0188(7) 0.0005(5) 0.0004(5) -0.0001(5)
C3 0.0149(6) 0.0176(7) 0.0177(7) -0.0028(5) 0.0015(5) -0.0010(5)
C4 0.0103(6) 0.0163(6) 0.0152(6) 0.0001(5) -0.0005(5) -0.0011(5)
C5 0.0158(7) 0.0200(7) 0.0190(7) -0.0039(5) -0.0045(5) -0.0002(5)
C6 0.0200(7) 0.0230(7) 0.0128(6) -0.0019(5) -0.0028(5) 0.0026(6)
C7 0.0134(6) 0.0141(6) 0.0133(6) -0.0012(5) 0.0009(5) 0.0012(5)
C8 0.0113(6) 0.0144(6) 0.0139(6) 0.0001(5) 0.0004(5) 0.0015(5)
C9 0.0131(6) 0.0172(6) 0.0110(6) -0.0010(5) -0.0005(5) 0.0007(5)
C10 0.0137(6) 0.0139(6) 0.0141(6) -0.0010(5) -0.0002(5) 0.0002(5)
C11 0.0118(6) 0.0151(6) 0.0123(6) -0.0001(5) 0.0009(5) 0.0028(5)
C12 0.0142(6) 0.0185(6) 0.0123(6) -0.0025(5) -0.0020(5) 0.0014(5)
C13 0.0125(6) 0.0147(6) 0.0160(6) -0.0027(5) -0.0015(5) 0.0010(5)
C14 0.0235(7) 0.0159(7) 0.0168(7) 0.0019(5) 0.0017(5) 0.0018(6)
C15 0.0199(7) 0.0240(7) 0.0117(6) 0.0019(5) -0.0020(5) 0.0017(6)
N1 0.0108(5) 0.0153(5) 0.0133(5) 0.0018(4) 0.0001(4) -0.0007(4)
N2 0.0182(6) 0.0169(6) 0.0126(5) 0.0018(4) -0.0015(4) 0.0006(5)
S1 0.01302(19) 0.0219(2) 0.0222(2) 0.00515(13) -0.00227(13) -0.00444(13)

loop_
_atom_type_symbol
_atom_type_description
_atom_type_scat_dispersion_real
_atom_type_scat_dispersion_imag
_atom_type_scat_source
C C 0.0033 0.0016 'International Tables Vol C Tables 4.2.6.8 and 6.1.1.4'
N N 0.0061 0.0033 'International Tables Vol C Tables 4.2.6.8 and 6.1.1.4'
S S 0.1246 0.1234 'International Tables Vol C Tables 4.2.6.8 and 6.1.1.4'
H H 0.0000 0.0000 'International Tables Vol C Tables 4.2.6.8 and 6.1.1.4'

loop_
_geom_angle_atom_site_label_1
_geom_angle_atom_site_label_2
_geom_angle_atom_site_label_3
_geom_angle
_geom_angle_site_symmetry_1
_geom_angle_site_symmetry_3
_geom_angle_publ_flag
N1 C1 C6 101.46(10) . . ?
N1 C1 C2 100.70(10) . . ?
C6 C1 C2 109.02(11) . . ?
N1 C1 H1 114.7 . . ?
C6 C1 H1 114.7 . . ?
C2 C1 H1 114.7 . . ?
C1 C2 C3 102.32(10) . . ?
C1 C2 H2A 111.3 . . ?
C3 C2 H2A 111.3 . . ?
C1 C2 H2B 111.3 . . ?
C3 C2 H2B 111.3 . . ?
H2A C2 H2B 109.2 . . ?
C4 C3 C2 103.13(10) . . ?
C4 C3 H3A 111.1 . . ?
C2 C3 H3A 111.1 . . ?
C4 C3 H3B 111.1 . . ?
C2 C3 H3B 111.1 . . ?
H3A C3 H3B 109.1 . . ?
N1 C4 C5 100.63(10) . . ?
N1 C4 C3 100.75(10) . . ?
C5 C4 C3 109.21(11) . . ?
N1 C4 H4 114.8 . . ?
C5 C4 H4 114.8 . . ?
C3 C4 H4 114.8 . . ?
C4 C5 C6 102.44(11) . . ?
C4 C5 H5A 111.3 . . ?
C6 C5 H5A 111.3 . . ?
C4 C5 H5B 111.3 . . ?
C6 C5 H5B 111.3 . . ?
H5A C5 H5B 109.2 . . ?
C1 C6 C5 103.11(10) . . ?
C1 C6 H6A 111.1 . . ?
C5 C6 H6A 111.1 . . ?
C1 C6 H6B 111.1 . . ?
C5 C6 H6B 111.1 . . ?
H6A C6 H6B 109.1 . . ?
N1 C7 C8 117.08(12) . . ?
N1 C7 S1 122.51(10) . . ?
C8 C7 S1 120.32(10) . . ?
C9 C8 C13 117.34(12) . . ?
C9 C8 C7 121.85(11) . . ?
C13 C8 C7 120.67(12) . . ?
C10 C9 C8 121.41(12) . . ?
C10 C9 H9 119.3 . . ?
C8 C9 H9 119.3 . . ?
C9 C10 C11 121.33(12) . . ?
C9 C10 H10 119.3 . . ?
C11 C10 H10 119.3 . . ?
N2 C11 C12 121.91(12) . . ?
N2 C11 C10 121.05(12) . . ?
C12 C11 C10 117.03(12) . . ?
C13 C12 C11 120.62(12) . . ?
C13 C12 H12 119.7 . . ?
C11 C12 H12 119.7 . . ?
C12 C13 C8 122.11(12) . . ?
C12 C13 H13 118.9 . . ?
C8 C13 H13 118.9 . . ?
N2 C14 H14A 109.5 . . ?
N2 C14 H14B 109.5 . . ?
H14A C14 H14B 109.5 . . ?
N2 C14 H14C 109.5 . . ?
H14A C14 H14C 109.5 . . ?
H14B C14 H14C 109.5 . . ?
N2 C15 H15A 109.5 . . ?
N2 C15 H15B 109.5 . . ?
H15A C15 H15B 109.5 . . ?
N2 C15 H15C 109.5 . . ?
H15A C15 H15C 109.5 . . ?
H15B C15 H15C 109.5 . . ?
C7 N1 C1 125.53(11) . . ?
C7 N1 C4 127.49(11) . . ?
C1 N1 C4 97.11(9) . . ?
C11 N2 C15 120.32(11) . . ?
C11 N2 C14 120.75(11) . . ?
C15 N2 C14 118.86(11) . . ?

loop_
_geom_bond_atom_site_label_1
_geom_bond_atom_site_label_2
_geom_bond_distance
_geom_bond_site_symmetry_2
_geom_bond_publ_flag
C1 N1 1.4833(16) . ?
C1 C6 1.5353(18) . ?
C1 C2 1.5377(18) . ?
C1 H1 1.0000 . ?
C2 C3 1.5550(19) . ?
C2 H2A 0.9900 . ?
C2 H2B 0.9900 . ?
C3 C4 1.5417(19) . ?
C3 H3A 0.9900 . ?
C3 H3B 0.9900 . ?
C4 N1 1.4975(16) . ?
C4 C5 1.5322(18) . ?
C4 H4 1.0000 . ?
C5 C6 1.555(2) . ?
C5 H5A 0.9900 . ?
C5 H5B 0.9900 . ?
C6 H6A 0.9900 . ?
C6 H6B 0.9900 . ?
C7 N1 1.3392(17) . ?
C7 C8 1.4789(18) . ?
C7 S1 1.6822(14) . ?
C8 C9 1.3998(18) . ?
C8 C13 1.4026(18) . ?
C9 C10 1.3809(18) . ?
C9 H9 0.9500 . ?
C10 C11 1.4163(18) . ?
C10 H10 0.9500 . ?
C11 N2 1.3634(17) . ?
C11 C12 1.4161(18) . ?
C12 C13 1.3790(19) . ?
C12 H12 0.9500 . ?
C13 H13 0.9500 . ?
C14 N2 1.4542(17) . ?
C14 H14A 0.9800 . ?
C14 H14B 0.9800 . ?
C14 H14C 0.9800 . ?
C15 N2 1.4541(17) . ?
C15 H15A 0.9800 . ?
C15 H15B 0.9800 . ?
C15 H15C 0.9800 . ?

loop_
_geom_torsion_atom_site_label_1
_geom_torsion_atom_site_label_2
_geom_torsion_atom_site_label_3
_geom_torsion_atom_site_label_4
_geom_torsion
_geom_torsion_site_symmetry_1
_geom_torsion_site_symmetry_2
_geom_torsion_site_symmetry_3
_geom_torsion_site_symmetry_4
_geom_torsion_publ_flag
N1 C1 C2 C3 36.66(12) . . . . ?
C6 C1 C2 C3 -69.54(13) . . . . ?
C1 C2 C3 C4 -2.48(13) . . . . ?
C2 C3 C4 N1 -32.12(12) . . . . ?
C2 C3 C4 C5 73.24(13) . . . . ?
N1 C4 C5 C6 36.29(12) . . . . ?
C3 C4 C5 C6 -69.16(13) . . . . ?
N1 C1 C6 C5 -31.98(13) . . . . ?
C2 C1 C6 C5 73.70(13) . . . . ?
C4 C5 C6 C1 -2.83(13) . . . . ?
N1 C7 C8 C9 -38.13(18) . . . . ?
S1 C7 C8 C9 138.55(11) . . . . ?
N1 C7 C8 C13 146.41(13) . . . . ?
S1 C7 C8 C13 -36.91(17) . . . . ?
C13 C8 C9 C10 2.55(19) . . . . ?
C7 C8 C9 C10 -173.05(12) . . . . ?
C8 C9 C10 C11 -1.3(2) . . . . ?
C9 C10 C11 N2 176.63(12) . . . . ?
C9 C10 C11 C12 -2.20(19) . . . . ?
N2 C11 C12 C13 -174.34(12) . . . . ?
C10 C11 C12 C13 4.48(19) . . . . ?
C11 C12 C13 C8 -3.4(2) . . . . ?
C9 C8 C13 C12 -0.22(19) . . . . ?
C7 C8 C13 C12 175.44(12) . . . . ?
C8 C7 N1 C1 -175.15(11) . . . . ?
S1 C7 N1 C1 8.25(18) . . . . ?
C8 C7 N1 C4 -37.48(18) . . . . ?
S1 C7 N1 C4 145.92(11) . . . . ?
C6 C1 N1 C7 -157.75(12) . . . . ?
C2 C1 N1 C7 90.11(14) . . . . ?
C6 C1 N1 C4 54.83(11) . . . . ?
C2 C1 N1 C4 -57.31(11) . . . . ?
C5 C4 N1 C7 156.79(13) . . . . ?
C3 C4 N1 C7 -91.10(15) . . . . ?
C5 C4 N1 C1 -56.73(11) . . . . ?
C3 C4 N1 C1 55.38(11) . . . . ?
C12 C11 N2 C15 -4.59(19) . . . . ?
C10 C11 N2 C15 176.64(12) . . . . ?
C12 C11 N2 C14 172.12(12) . . . . ?
C10 C11 N2 C14 -6.64(19) . . . . ?
